data_2231921
loop_
_publ_author_name
'Xie, Jian-Ying'
'Huang, Fu'

_publ_section_title
;
 <i>catena</i>-Poly[[bis(3-methylbenzoato-\k^2^<i>O</i>,<i>O</i>')lead(II)]-\m-4,4'-bipyridine-\k^2^<i>N</i>:<i>N</i>']
;
_journal_coeditor_code HY2458
_journal_issue 10
_journal_name_full 'Acta Crystallographica Section E'
_journal_page_first m1326
_journal_paper_doi 10.1107/S1600536811035021
_journal_volume 67
_journal_year 2011
_chemical_formula_iupac '[Pb (C8 H7 O2)2 (C10 H8 N2)]'
_chemical_formula_moiety 'C26 H22 N2 O4 Pb'
_chemical_formula_sum 'C26 H22 N2 O4 Pb'
_chemical_formula_weight 633.65
_chemical_name_systematic
;
<i>catena</i>-Poly[[bis(3-methylbenzoato-\k^2^<i>O</i>,<i>O</i>')lead(II)]-
\m-4,4'-bipyridine-\k^2^<i>N</i>:<i>N</i>']
;
_space_group_IT_number 15
_symmetry_cell_setting monoclinic
_symmetry_space_group_name_Hall '-C 2yc'
_symmetry_space_group_name_H-M 'C 1 2/c 1'
_atom_sites_solution_hydrogens geom
_atom_sites_solution_primary direct
_atom_sites_solution_secondary difmap
_audit_creation_method SHELXL-97
_cell_angle_alpha 90.00
_cell_angle_beta 103.507(7)
_cell_angle_gamma 90.00
_cell_formula_units_Z 4
_cell_length_a 20.506(8)
_cell_length_b 5.534(2)
_cell_length_c 20.219(8)
_cell_measurement_reflns_used 5300
_cell_measurement_temperature 296(2)
_cell_measurement_theta_max 28.00
_cell_measurement_theta_min 1.26
_cell_volume 2231.0(15)
_computing_cell_refinement 'SAINT (Bruker, 2007)'
_computing_data_collection 'APEX2 (Bruker, 2007)'
_computing_data_reduction 'SAINT (Bruker, 2007)'
_computing_molecular_graphics 'SHELXTL (Sheldrick, 2008) and DIAMOND (Brandenburg, 1999)'
_computing_publication_material 'SHELXTL (Sheldrick, 2008)'
_computing_structure_refinement 'SHELXL97 (Sheldrick, 2008)'
_computing_structure_solution 'SHELXS97 (Sheldrick, 2008)'
_diffrn_ambient_temperature 296(2)
_diffrn_measured_fraction_theta_full 0.990
_diffrn_measured_fraction_theta_max 0.990
_diffrn_measurement_device_type 'Bruker APEXII CCD'
_diffrn_measurement_method '\f and \w'
_diffrn_radiation_monochromator graphite
_diffrn_radiation_source 'fine-focus sealed tube'
_diffrn_radiation_type MoK\a
_diffrn_radiation_wavelength 0.71073
_diffrn_reflns_av_R_equivalents 0.0253
_diffrn_reflns_av_sigmaI/netI 0.0237
_diffrn_reflns_limit_h_max 25
_diffrn_reflns_limit_h_min -26
_diffrn_reflns_limit_k_max 2
_diffrn_reflns_limit_k_min -7
_diffrn_reflns_limit_l_max 25
_diffrn_reflns_limit_l_min -25
_diffrn_reflns_number 8381
_diffrn_reflns_theta_full 27.00
_diffrn_reflns_theta_max 27.00
_diffrn_reflns_theta_min 3.90
_exptl_absorpt_coefficient_mu 7.599
_exptl_absorpt_correction_T_max 0.215
_exptl_absorpt_correction_T_min 0.129
_exptl_absorpt_correction_type multi-scan
_exptl_absorpt_process_details '(SADABS; Sheldrick, 1996)'
_exptl_crystal_colour colorless
_exptl_crystal_density_diffrn 1.887
_exptl_crystal_density_method 'not measured'
_exptl_crystal_description block
_exptl_crystal_F_000 1224
_exptl_crystal_size_max 0.30
_exptl_crystal_size_mid 0.27
_exptl_crystal_size_min 0.21
_refine_diff_density_max 0.381
_refine_diff_density_min -0.504
_refine_ls_extinction_method none
_refine_ls_goodness_of_fit_ref 1.012
_refine_ls_hydrogen_treatment constr
_refine_ls_matrix_type full
_refine_ls_number_parameters 151
_refine_ls_number_reflns 2402
_refine_ls_number_restraints 0
_refine_ls_restrained_S_all 1.012
_refine_ls_R_factor_all 0.0206
_refine_ls_R_factor_gt 0.0169
_refine_ls_shift/su_max 0.000
_refine_ls_shift/su_mean 0.000
_refine_ls_structure_factor_coef Fsqd
_refine_ls_weighting_details 'calc w=1/[\s^2^(Fo^2^)+(0.0200P)^2^+1.2000P] where P=(Fo^2^+2Fc^2^)/3'
_refine_ls_weighting_scheme calc
_refine_ls_wR_factor_gt 0.0401
_refine_ls_wR_factor_ref 0.0418
_reflns_number_gt 2153
_reflns_number_total 2402
_reflns_threshold_expression I>2\s(I)
_cod_data_source_file hy2458.cif
_cod_data_source_block I
_cod_original_sg_symbol_H-M 'C 2/c'
_cod_database_code 2231921
_cod_database_fobs_code 2231921

loop_
_symmetry_equiv_pos_as_xyz
'x, y, z'
'-x, y, -z+1/2'
'x+1/2, y+1/2, z'
'-x+1/2, y+1/2, -z+1/2'
'-x, -y, -z'
'x, -y, z-1/2'
'-x+1/2, -y+1/2, -z'
'x+1/2, -y+1/2, z-1/2'

loop_
_atom_site_type_symbol
_atom_site_label
_atom_site_fract_x
_atom_site_fract_y
_atom_site_fract_z
_atom_site_U_iso_or_equiv
_atom_site_adp_type
_atom_site_calc_flag
_atom_site_refinement_flags
_atom_site_occupancy
Pb Pb1 1.0000 0.51034(2) 0.7500 0.03248(6) Uani d S 1
O O1 0.99708(9) 0.2668(3) 0.85225(9) 0.0427(4) Uani d . 1
O O2 0.92275(9) 0.1874(3) 0.75719(9) 0.0442(4) Uani d . 1
N N1 0.88014(11) 0.6287(4) 0.64774(11) 0.0418(5) Uani d . 1
C C1 0.92142(13) -0.0604(5) 0.85353(14) 0.0353(5) Uani d . 1
C C2 0.86958(12) -0.2024(5) 0.81811(13) 0.0363(5) Uani d . 1
H H2 0.8510 -0.1701 0.7725 0.044 Uiso calc R 1
C C3 0.84468(13) -0.3932(5) 0.84970(14) 0.0402(6) Uani d . 1
C C4 0.87334(17) -0.4373(6) 0.91770(17) 0.0499(7) Uani d . 1
H H4A 0.8574 -0.5645 0.9395 0.060 Uiso calc R 1
C C5 0.92466(16) -0.2977(6) 0.95346(14) 0.0562(8) Uani d . 1
H H5 0.9432 -0.3309 0.9991 0.067 Uiso calc R 1
C C6 0.94919(15) -0.1064(6) 0.92180(14) 0.0499(7) Uani d . 1
H H6 0.9838 -0.0103 0.9461 0.060 Uiso calc R 1
C C7 0.94876(12) 0.1458(5) 0.81944(13) 0.0350(5) Uani d . 1
C C8 0.78855(17) -0.5504(6) 0.8108(2) 0.0580(9) Uani d . 1
H H8A 0.7464 -0.4889 0.8162 0.087 Uiso calc R 1
H H8B 0.7946 -0.7127 0.8279 0.087 Uiso calc R 1
H H8C 0.7890 -0.5497 0.7634 0.087 Uiso calc R 1
C C9 0.82897(17) 0.4775(5) 0.62681(17) 0.0474(7) Uani d . 1
H H9 0.8279 0.3363 0.6514 0.057 Uiso calc R 1
C C10 0.77682(16) 0.5196(4) 0.56991(16) 0.0443(7) Uani d . 1
H H10 0.7418 0.4095 0.5582 0.053 Uiso calc R 1
C C11 0.77707(11) 0.7242(4) 0.53090(11) 0.0303(5) Uani d . 1
C C12 0.83066(13) 0.8809(5) 0.55292(14) 0.0415(6) Uani d . 1
H H12A 0.8335 1.0222 0.5289 0.050 Uiso calc R 1
C C13 0.87981(13) 0.8270(5) 0.61065(14) 0.0479(7) Uani d . 1
H H13 0.9148 0.9365 0.6243 0.058 Uiso calc R 1

loop_
_atom_site_aniso_label
_atom_site_aniso_U_11
_atom_site_aniso_U_22
_atom_site_aniso_U_33
_atom_site_aniso_U_12
_atom_site_aniso_U_13
_atom_site_aniso_U_23
Pb1 0.03302(8) 0.03156(8) 0.03056(8) 0.000 0.00275(5) 0.000
O1 0.0416(10) 0.0463(10) 0.0363(10) -0.0058(8) 0.0017(8) 0.0017(8)
O2 0.0468(10) 0.0512(11) 0.0305(9) -0.0093(9) 0.0010(8) 0.0076(8)
N1 0.0401(12) 0.0448(13) 0.0352(12) 0.0023(10) -0.0016(10) -0.0019(10)
C1 0.0374(14) 0.0366(12) 0.0334(14) 0.0039(10) 0.0112(11) 0.0012(11)
C2 0.0351(13) 0.0412(13) 0.0337(13) 0.0056(10) 0.0098(10) 0.0021(11)
C3 0.0400(14) 0.0357(13) 0.0472(17) 0.0027(11) 0.0150(12) 0.0000(12)
C4 0.0582(19) 0.0490(15) 0.0490(18) 0.0026(14) 0.0259(15) 0.0110(14)
C5 0.070(2) 0.066(2) 0.0322(15) 0.0006(16) 0.0110(14) 0.0126(14)
C6 0.0557(18) 0.0589(18) 0.0319(15) -0.0079(15) 0.0036(13) 0.0035(14)
C7 0.0341(13) 0.0398(13) 0.0322(13) 0.0032(10) 0.0102(11) 0.0027(11)
C8 0.0487(18) 0.0537(17) 0.071(2) -0.0113(14) 0.0126(17) 0.0047(17)
C9 0.0530(18) 0.0427(16) 0.0399(16) -0.0018(12) -0.0024(13) 0.0074(12)
C10 0.0450(16) 0.0407(15) 0.0400(16) -0.0107(11) -0.0044(12) 0.0043(11)
C11 0.0302(12) 0.0331(12) 0.0270(12) 0.0007(9) 0.0058(9) -0.0027(10)
C12 0.0372(14) 0.0412(14) 0.0408(15) -0.0071(11) -0.0014(11) 0.0059(12)
C13 0.0374(15) 0.0525(16) 0.0470(16) -0.0086(12) -0.0040(12) -0.0014(14)

loop_
_atom_type_symbol
_atom_type_description
_atom_type_scat_dispersion_real
_atom_type_scat_dispersion_imag
_atom_type_scat_source
C C 0.0033 0.0016 'International Tables Vol C Tables 4.2.6.8 and 6.1.1.4'
H H 0.0000 0.0000 'International Tables Vol C Tables 4.2.6.8 and 6.1.1.4'
N N 0.0061 0.0033 'International Tables Vol C Tables 4.2.6.8 and 6.1.1.4'
O O 0.0106 0.0060 'International Tables Vol C Tables 4.2.6.8 and 6.1.1.4'
Pb Pb -3.3944 10.1111 'International Tables Vol C Tables 4.2.6.8 and 6.1.1.4'

loop_
_geom_angle_atom_site_label_1
_geom_angle_atom_site_label_2
_geom_angle_atom_site_label_3
_geom_angle_site_symmetry_1
_geom_angle_site_symmetry_3
_geom_angle
O2 Pb1 O2 . 2_756 84.54(10)
O2 Pb1 O1 . 2_756 77.99(7)
O2 Pb1 O1 2_756 2_756 53.41(5)
O2 Pb1 O1 . . 53.41(6)
O2 Pb1 O1 2_756 . 77.99(6)
O1 Pb1 O1 2_756 . 114.17(9)
O2 Pb1 C7 . 2_756 79.93(7)
O2 Pb1 C7 2_756 2_756 26.88(6)
O1 Pb1 C7 2_756 2_756 26.53(6)
O1 Pb1 C7 . 2_756 96.40(7)
O2 Pb1 N1 . . 75.57(7)
O2 Pb1 N1 2_756 . 125.75(6)
O1 Pb1 N1 2_756 . 73.10(6)
O1 Pb1 N1 . . 122.47(6)
C7 Pb1 N1 2_756 . 99.23(7)
C7 O1 Pb1 . . 91.10(15)
C7 O2 Pb1 . . 93.70(15)
C13 N1 C9 . . 116.1(2)
C13 N1 Pb1 . . 118.81(17)
C9 N1 Pb1 . . 124.04(18)
C2 C1 C6 . . 119.9(3)
C2 C1 C7 . . 121.2(2)
C6 C1 C7 . . 118.9(3)
C1 C2 C3 . . 121.0(2)
C1 C2 H2 . . 119.5
C3 C2 H2 . . 119.5
C4 C3 C2 . . 118.2(3)
C4 C3 C8 . . 120.7(3)
C2 C3 C8 . . 121.0(3)
C5 C4 C3 . . 121.4(3)
C5 C4 H4A . . 119.3
C3 C4 H4A . . 119.3
C4 C5 C6 . . 120.2(3)
C4 C5 H5 . . 119.9
C6 C5 H5 . . 119.9
C1 C6 C5 . . 119.3(3)
C1 C6 H6 . . 120.4
C5 C6 H6 . . 120.4
O1 C7 O2 . . 121.8(2)
O1 C7 C1 . . 119.8(2)
O2 C7 C1 . . 118.4(2)
C3 C8 H8A . . 109.5
C3 C8 H8B . . 109.5
H8A C8 H8B . . 109.5
C3 C8 H8C . . 109.5
H8A C8 H8C . . 109.5
H8B C8 H8C . . 109.5
N1 C9 C10 . . 123.5(3)
N1 C9 H9 . . 118.2
C10 C9 H9 . . 118.2
C11 C10 C9 . . 120.2(2)
C11 C10 H10 . . 119.9
C9 C10 H10 . . 119.9
C10 C11 C12 . . 115.9(2)
C10 C11 C11 . 7_666 122.3(3)
C12 C11 C11 . 7_666 121.8(3)
C13 C12 C11 . . 120.1(3)
C13 C12 H12A . . 120.0
C11 C12 H12A . . 120.0
N1 C13 C12 . . 124.1(3)
N1 C13 H13 . . 118.0
C12 C13 H13 . . 118.0

loop_
_geom_bond_atom_site_label_1
_geom_bond_atom_site_label_2
_geom_bond_site_symmetry_2
_geom_bond_distance
_geom_bond_publ_flag
Pb1 O1 . 2.4803(19) y
Pb1 O2 . 2.4148(19) y
Pb1 N1 . 2.893(2) y
O1 C7 . 1.250(3) ?
O2 C7 . 1.268(3) ?
N1 C13 . 1.328(4) ?
N1 C9 . 1.331(4) ?
C1 C2 . 1.380(4) ?
C1 C6 . 1.388(4) ?
C1 C7 . 1.507(4) ?
C2 C3 . 1.391(4) ?
C2 H2 . 0.9300 ?
C3 C4 . 1.385(4) ?
C3 C8 . 1.509(4) ?
C4 C5 . 1.368(4) ?
C4 H4A . 0.9300 ?
C5 C6 . 1.391(4) ?
C5 H5 . 0.9300 ?
C6 H6 . 0.9300 ?
C8 H8A . 0.9600 ?
C8 H8B . 0.9600 ?
C8 H8C . 0.9600 ?
C9 C10 . 1.395(4) ?
C9 H9 . 0.9300 ?
C10 C11 . 1.381(3) ?
C10 H10 . 0.9300 ?
C11 C12 . 1.389(3) ?
C11 C11 7_666 1.492(4) ?
C12 C13 . 1.385(3) ?
C12 H12A . 0.9300 ?
C13 H13 . 0.9300 ?

loop_
_geom_hbond_atom_site_label_D
_geom_hbond_atom_site_label_H
_geom_hbond_atom_site_label_A
_geom_hbond_site_symmetry_A
_geom_hbond_distance_DH
_geom_hbond_distance_HA
_geom_hbond_distance_DA
_geom_hbond_angle_DHA
C13 H13 O1 2_766 0.93 2.54 3.461(4) 172

loop_
_geom_torsion_atom_site_label_1
_geom_torsion_atom_site_label_2
_geom_torsion_atom_site_label_3
_geom_torsion_atom_site_label_4
_geom_torsion_site_symmetry_1
_geom_torsion_site_symmetry_4
_geom_torsion
O2 Pb1 O1 C7 . . 0.62(14)
O2 Pb1 O1 C7 2_756 . -91.49(15)
O1 Pb1 O1 C7 2_756 . -51.27(13)
C7 Pb1 O1 C7 2_756 . -71.79(18)
N1 Pb1 O1 C7 . . 33.44(17)
O2 Pb1 O2 C7 2_756 . 78.48(14)
O1 Pb1 O2 C7 2_756 . 132.18(16)
O1 Pb1 O2 C7 . . -0.61(14)
C7 Pb1 O2 C7 2_756 . 105.22(16)
N1 Pb1 O2 C7 . . -152.43(16)
O2 Pb1 N1 C13 . . -179.6(2)
O2 Pb1 N1 C13 2_756 . -107.4(2)
O1 Pb1 N1 C13 2_756 . -98.0(2)
O1 Pb1 N1 C13 . . 153.72(19)
C7 Pb1 N1 C13 2_756 . -102.6(2)
O2 Pb1 N1 C9 . . -11.7(2)
O2 Pb1 N1 C9 2_756 . 60.4(3)
O1 Pb1 N1 C9 2_756 . 69.9(2)
O1 Pb1 N1 C9 . . -38.4(3)
C7 Pb1 N1 C9 2_756 . 65.3(2)
C6 C1 C2 C3 . . -0.4(4)
C7 C1 C2 C3 . . 179.7(2)
C1 C2 C3 C4 . . -0.1(4)
C1 C2 C3 C8 . . -179.3(3)
C2 C3 C4 C5 . . 0.2(4)
C8 C3 C4 C5 . . 179.4(3)
C3 C4 C5 C6 . . 0.1(5)
C2 C1 C6 C5 . . 0.7(4)
C7 C1 C6 C5 . . -179.4(3)
C4 C5 C6 C1 . . -0.6(5)
Pb1 O1 C7 O2 . . -1.1(2)
Pb1 O1 C7 C1 . . 177.1(2)
Pb1 O2 C7 O1 . . 1.1(3)
Pb1 O2 C7 C1 . . -177.1(2)
C2 C1 C7 O1 . . -177.9(2)
C6 C1 C7 O1 . . 2.2(4)
C2 C1 C7 O2 . . 0.4(4)
C6 C1 C7 O2 . . -179.5(3)
C13 N1 C9 C10 . . -0.6(5)
Pb1 N1 C9 C10 . . -168.7(2)
N1 C9 C10 C11 . . 1.5(5)
C9 C10 C11 C12 . . -1.3(4)
C9 C10 C11 C11 . 7_666 179.2(3)
C10 C11 C12 C13 . . 0.3(4)
C11 C11 C12 C13 7_666 . 179.8(3)
C9 N1 C13 C12 . . -0.5(4)
Pb1 N1 C13 C12 . . 168.3(2)
C11 C12 C13 N1 . . 0.7(5)
